data_4511913
loop_
_publ_author_name
'Rajput, Lalit'

_publ_section_title
;
 Stable Crystalline Salts of Haloperidol: A Highly Water-Soluble Mesylate
 Salt
;
_journal_issue 10
_journal_name_full 'Crystal Growth &amp; Design'
_journal_page_first 5196
_journal_paper_doi 10.1021/cg500982u
_journal_volume 14
_journal_year 2014
_chemical_formula_sum 'C28 H33 Cl F N O6 S'
_chemical_formula_weight 565.81
_chemical_name_systematic
;
 ?
;
_space_group_IT_number 14
_symmetry_cell_setting monoclinic
_symmetry_space_group_name_Hall '-P 2ybc'
_symmetry_space_group_name_H-M 'P 1 21/c 1'
_atom_sites_solution_hydrogens geom
_atom_sites_solution_primary direct
_atom_sites_solution_secondary difmap
_audit_creation_method SHELXL-97
_cell_angle_alpha 90.00
_cell_angle_beta 105.577(7)
_cell_angle_gamma 90.00
_cell_formula_units_Z 4
_cell_length_a 20.102(3)
_cell_length_b 8.0056(12)
_cell_length_c 17.761(3)
_cell_measurement_reflns_used 19719
_cell_measurement_temperature 150
_cell_measurement_theta_max 27.6
_cell_measurement_theta_min 3.1
_cell_volume 2753.3(8)
_computing_structure_refinement 'SHELXL-97 (Sheldrick, 2008)'
_diffrn_ambient_temperature 150
_diffrn_measured_fraction_theta_full 0.998
_diffrn_measured_fraction_theta_max 0.998
_diffrn_measurement_device_type Rigaku
_diffrn_measurement_method 'profile data from \w-scans'
_diffrn_radiation_monochromator graphite
_diffrn_radiation_source 'fine-focus sealed tube'
_diffrn_radiation_type MoK\a
_diffrn_radiation_wavelength 0.71073
_diffrn_reflns_av_R_equivalents 0.1188
_diffrn_reflns_av_sigmaI/netI 0.0931
_diffrn_reflns_limit_h_max 26
_diffrn_reflns_limit_h_min -25
_diffrn_reflns_limit_k_max 10
_diffrn_reflns_limit_k_min -10
_diffrn_reflns_limit_l_max 22
_diffrn_reflns_limit_l_min -23
_diffrn_reflns_number 27149
_diffrn_reflns_theta_full 27.48
_diffrn_reflns_theta_max 27.48
_diffrn_reflns_theta_min 3.11
_exptl_absorpt_coefficient_mu 0.264
_exptl_absorpt_correction_T_max 1.000
_exptl_absorpt_correction_T_min 0.572
_exptl_absorpt_correction_type multi-scan
_exptl_absorpt_process_details SADABS
_exptl_crystal_colour colorless
_exptl_crystal_density_diffrn 1.365
_exptl_crystal_density_method 'not measured'
_exptl_crystal_description needle
_exptl_crystal_F_000 1192
_exptl_crystal_size_max 0.21
_exptl_crystal_size_mid 0.15
_exptl_crystal_size_min 0.13
_refine_diff_density_max 1.136
_refine_diff_density_min -0.614
_refine_diff_density_rms 0.084
_refine_ls_extinction_method none
_refine_ls_goodness_of_fit_ref 1.075
_refine_ls_hydrogen_treatment mixed
_refine_ls_matrix_type full
_refine_ls_number_parameters 343
_refine_ls_number_reflns 6310
_refine_ls_number_restraints 0
_refine_ls_restrained_S_all 1.075
_refine_ls_R_factor_all 0.1267
_refine_ls_R_factor_gt 0.0753
_refine_ls_shift/su_max 0.000
_refine_ls_shift/su_mean 0.000
_refine_ls_structure_factor_coef Fsqd
_refine_ls_weighting_details 'calc w=1/[\s^2^(Fo^2^)+(0.0932P)^2^+1.0636P] where P=(Fo^2^+2Fc^2^)/3'
_refine_ls_weighting_scheme calc
_refine_ls_wR_factor_gt 0.1862
_refine_ls_wR_factor_ref 0.2111
_reflns_number_gt 3854
_reflns_number_total 6310
_reflns_threshold_expression >2\s(I)
_cod_data_source_file cg500982u_si_002.cif
_cod_data_source_block 9
_cod_depositor_comments
;
The following automatic conversions were performed:

'_exptl_absorpt_correction_type' value 'Multi-scan' changed to
'multi-scan' according to
/home/saulius/struct/COD-crude-data--automatic-downloads/rss-feeds/ACS/lib/dictionaries/cif_core.dic
dictionary named 'cif_core.dic' version 2.4.2 from 2011-04-26.

Automatic conversion script
Id: cif_fix_values 2281 2013-09-26 08:29:07Z andrius 

 Adding full bibliography for 4511904--4511913.cif.
;
_cod_original_cell_volume 2753.3(7)
_cod_original_sg_symbol_H-M P21/c
_cod_database_code 4511913

loop_
_symmetry_equiv_pos_as_xyz
'x, y, z'
'-x, y+1/2, -z+1/2'
'-x, -y, -z'
'x, -y-1/2, z-1/2'

loop_
_atom_site_label
_atom_site_type_symbol
_atom_site_fract_x
_atom_site_fract_y
_atom_site_fract_z
_atom_site_U_iso_or_equiv
_atom_site_adp_type
_atom_site_occupancy
_atom_site_symmetry_multiplicity
_atom_site_calc_flag
_atom_site_refinement_flags
Cl1 Cl 0.01110(6) 0.0005(3) 0.11277(9) 0.0833(6) Uani 1 1 d .
F1 F 0.96416(13) 0.0165(5) 0.58045(18) 0.0777(11) Uani 1 1 d .
O1 O 0.66854(13) 0.0595(3) 0.34931(14) 0.0281(6) Uani 1 1 d .
O2 O 0.35017(13) -0.0265(3) 0.14504(14) 0.0264(6) Uani 1 1 d .
H2A H 0.3329 0.0284 0.1057 0.040 Uiso 1 1 calc R
N1 N 0.45042(14) 0.1297(3) 0.32196(16) 0.0214(6) Uani 1 1 d .
H1N H 0.4322 0.1596 0.3589 0.026 Uiso 1 1 d R
C1 C 0.80464(19) -0.0154(5) 0.4304(2) 0.0336(9) Uani 1 1 d .
H1 H 0.7879 -0.0611 0.3808 0.040 Uiso 1 1 calc R
C2 C 0.8731(2) -0.0353(6) 0.4693(3) 0.0468(12) Uani 1 1 d .
H2 H 0.9027 -0.0951 0.4471 0.056 Uiso 1 1 calc R
C3 C 0.8964(2) 0.0355(7) 0.5418(3) 0.0497(12) Uani 1 1 d .
C4 C 0.8554(2) 0.1247(6) 0.5766(3) 0.0479(12) Uani 1 1 d .
H4 H 0.8733 0.1736 0.6254 0.058 Uiso 1 1 calc R
C5 C 0.7860(2) 0.1407(5) 0.5375(2) 0.0354(9) Uani 1 1 d .
H5 H 0.7566 0.1982 0.5609 0.042 Uiso 1 1 calc R
C6 C 0.75989(18) 0.0716(5) 0.4637(2) 0.0261(8) Uani 1 1 d .
C7 C 0.68584(19) 0.0858(4) 0.4197(2) 0.0243(8) Uani 1 1 d .
C8 C 0.63429(18) 0.1330(5) 0.4636(2) 0.0262(8) Uani 1 1 d .
H8A H 0.6339 0.2537 0.4685 0.031 Uiso 1 1 calc R
H8B H 0.6492 0.0866 0.5159 0.031 Uiso 1 1 calc R
C9 C 0.56058(19) 0.0733(5) 0.4251(2) 0.0287(8) Uani 1 1 d .
H9A H 0.5617 -0.0454 0.4145 0.034 Uiso 1 1 calc R
H9B H 0.5328 0.0892 0.4615 0.034 Uiso 1 1 calc R
C10 C 0.52649(17) 0.1627(5) 0.3498(2) 0.0263(8) Uani 1 1 d .
H10A H 0.5340 0.2819 0.3575 0.032 Uiso 1 1 calc R
H10B H 0.5481 0.1276 0.3097 0.032 Uiso 1 1 calc R
C11 C 0.43421(19) -0.0512(4) 0.3033(2) 0.0248(8) Uani 1 1 d .
H11A H 0.4541 -0.1181 0.3494 0.030 Uiso 1 1 calc R
H11B H 0.4550 -0.0861 0.2625 0.030 Uiso 1 1 calc R
C12 C 0.35713(18) -0.0818(4) 0.2766(2) 0.0236(8) Uani 1 1 d .
H12A H 0.3370 -0.0576 0.3193 0.028 Uiso 1 1 calc R
H12B H 0.3487 -0.1986 0.2629 0.028 Uiso 1 1 calc R
C13 C 0.32230(18) 0.0260(4) 0.20645(19) 0.0221(8) Uani 1 1 d .
C14 C 0.34106(18) 0.2083(4) 0.2261(2) 0.0237(8) Uani 1 1 d .
H14A H 0.3216 0.2764 0.1803 0.028 Uiso 1 1 calc R
H14B H 0.3205 0.2442 0.2670 0.028 Uiso 1 1 calc R
C15 C 0.41795(18) 0.2369(4) 0.2528(2) 0.0252(8) Uani 1 1 d .
H15A H 0.4382 0.2111 0.2104 0.030 Uiso 1 1 calc R
H15B H 0.4271 0.3535 0.2665 0.030 Uiso 1 1 calc R
C16 C 0.24382(18) 0.0093(4) 0.1840(2) 0.0232(8) Uani 1 1 d .
C17 C 0.2072(2) -0.0342(5) 0.1086(2) 0.0330(9) Uani 1 1 d .
H17 H 0.2313 -0.0610 0.0722 0.040 Uiso 1 1 calc R
C18 C 0.1367(2) -0.0386(6) 0.0866(3) 0.0459(12) Uani 1 1 d .
H18 H 0.1131 -0.0684 0.0358 0.055 Uiso 1 1 calc R
C19 C 0.1009(2) 0.0012(6) 0.1400(3) 0.0436(11) Uani 1 1 d .
C20 C 0.1353(2) 0.0436(7) 0.2154(3) 0.0475(12) Uani 1 1 d .
H20 H 0.1108 0.0694 0.2515 0.057 Uiso 1 1 calc R
C21 C 0.2060(2) 0.0476(6) 0.2366(2) 0.0364(10) Uani 1 1 d .
H21 H 0.2293 0.0766 0.2875 0.044 Uiso 1 1 calc R
S1 S 0.35022(5) 0.33076(11) 0.46472(5) 0.0231(2) Uani 1 1 d .
O5 O 0.33303(13) 0.2761(3) 0.53508(13) 0.0281(6) Uani 1 1 d .
O4 O 0.39905(13) 0.4696(3) 0.47926(15) 0.0343(7) Uani 1 1 d .
O3 O 0.37252(13) 0.1928(3) 0.42420(14) 0.0284(6) Uani 1 1 d .
C22 C 0.27370(19) 0.4056(5) 0.4004(2) 0.0258(8) Uani 1 1 d .
C23 C 0.2765(2) 0.5176(5) 0.3417(2) 0.0290(9) Uani 1 1 d .
H23 H 0.3189 0.5594 0.3386 0.035 Uiso 1 1 calc R
C24 C 0.2166(2) 0.5671(5) 0.2880(2) 0.0375(10) Uani 1 1 d .
H24 H 0.2190 0.6411 0.2485 0.045 Uiso 1 1 calc R
C25 C 0.1534(2) 0.5086(6) 0.2919(2) 0.0387(10) Uani 1 1 d .
C26 C 0.1512(2) 0.3970(6) 0.3509(2) 0.0402(10) Uani 1 1 d .
H26 H 0.1087 0.3555 0.3537 0.048 Uiso 1 1 calc R
C27 C 0.21033(19) 0.3459(5) 0.4055(2) 0.0328(9) Uani 1 1 d .
H27 H 0.2077 0.2724 0.4451 0.039 Uiso 1 1 calc R
C28 C 0.0880(3) 0.5587(8) 0.2313(3) 0.0633(15) Uani 1 1 d .
H28A H 0.0490 0.5066 0.2431 0.095 Uiso 1 1 calc R
H28B H 0.0908 0.5234 0.1805 0.095 Uiso 1 1 calc R
H28C H 0.0829 0.6779 0.2317 0.095 Uiso 1 1 calc R
O6 O 0.51717(14) 0.0754(4) 0.11745(16) 0.0423(7) Uani 1 1 d .
H6A H 0.4793 0.0738 0.0853 0.063 Uiso 1 1 d R
H6B H 0.5461 0.0563 0.0922 0.063 Uiso 1 1 d R

loop_
_atom_site_aniso_label
_atom_site_aniso_U_11
_atom_site_aniso_U_22
_atom_site_aniso_U_33
_atom_site_aniso_U_23
_atom_site_aniso_U_13
_atom_site_aniso_U_12
Cl1 0.0247(6) 0.1598(18) 0.0611(9) 0.0015(10) 0.0043(6) -0.0081(8)
F1 0.0270(14) 0.126(3) 0.065(2) -0.0036(19) -0.0128(13) 0.0044(16)
O1 0.0308(14) 0.0280(14) 0.0235(13) -0.0047(11) 0.0037(11) 0.0023(11)
O2 0.0340(14) 0.0293(14) 0.0192(12) 0.0008(11) 0.0130(11) 0.0047(11)
N1 0.0250(15) 0.0207(15) 0.0217(15) 0.0022(12) 0.0116(12) 0.0037(12)
C1 0.028(2) 0.042(2) 0.031(2) -0.0021(19) 0.0076(17) 0.0018(18)
C2 0.026(2) 0.070(3) 0.046(3) 0.000(2) 0.011(2) 0.007(2)
C3 0.025(2) 0.071(3) 0.045(3) 0.007(3) -0.004(2) -0.003(2)
C4 0.041(3) 0.063(3) 0.032(2) -0.005(2) -0.006(2) -0.005(2)
C5 0.039(2) 0.034(2) 0.030(2) -0.0025(18) 0.0052(18) -0.0036(19)
C6 0.0268(19) 0.0263(19) 0.0244(18) 0.0009(16) 0.0057(15) -0.0039(16)
C7 0.031(2) 0.0160(17) 0.0260(19) -0.0006(15) 0.0079(16) -0.0027(15)
C8 0.0282(19) 0.0270(19) 0.0238(18) 0.0033(16) 0.0077(15) 0.0034(16)
C9 0.030(2) 0.029(2) 0.0286(19) 0.0079(17) 0.0115(16) 0.0021(16)
C10 0.0241(18) 0.0281(19) 0.0278(19) 0.0042(17) 0.0087(15) 0.0005(16)
C11 0.033(2) 0.0176(17) 0.0248(18) 0.0009(15) 0.0105(16) 0.0035(15)
C12 0.0306(19) 0.0212(18) 0.0206(17) 0.0028(15) 0.0094(15) 0.0000(15)
C13 0.0289(19) 0.0246(18) 0.0149(16) 0.0014(14) 0.0098(14) 0.0032(15)
C14 0.0287(19) 0.0204(18) 0.0221(17) 0.0015(15) 0.0070(15) 0.0058(15)
C15 0.0294(19) 0.0216(18) 0.0244(18) 0.0049(15) 0.0070(15) 0.0018(15)
C16 0.0285(19) 0.0208(18) 0.0202(17) 0.0039(15) 0.0065(15) 0.0018(15)
C17 0.034(2) 0.042(2) 0.0232(19) -0.0067(18) 0.0068(17) -0.0010(18)
C18 0.035(2) 0.066(3) 0.031(2) -0.003(2) -0.0004(19) -0.004(2)
C19 0.024(2) 0.062(3) 0.043(3) 0.005(2) 0.0062(19) -0.004(2)
C20 0.033(2) 0.078(4) 0.035(2) -0.003(2) 0.0152(19) 0.001(2)
C21 0.030(2) 0.053(3) 0.025(2) -0.001(2) 0.0068(17) -0.0025(19)
S1 0.0277(5) 0.0240(5) 0.0188(4) -0.0001(4) 0.0086(3) 0.0021(4)
O5 0.0374(15) 0.0344(14) 0.0156(11) 0.0011(11) 0.0125(11) 0.0052(12)
O4 0.0305(15) 0.0384(16) 0.0318(15) 0.0005(13) 0.0045(12) -0.0092(12)
O3 0.0391(15) 0.0263(14) 0.0238(13) 0.0002(11) 0.0156(11) 0.0086(11)
C22 0.030(2) 0.027(2) 0.0204(17) -0.0044(16) 0.0079(15) 0.0049(16)
C23 0.036(2) 0.031(2) 0.0208(18) 0.0007(16) 0.0099(16) 0.0041(17)
C24 0.050(3) 0.037(2) 0.025(2) 0.0051(18) 0.0083(19) 0.008(2)
C25 0.034(2) 0.053(3) 0.026(2) -0.001(2) 0.0031(17) 0.009(2)
C26 0.024(2) 0.056(3) 0.040(2) 0.003(2) 0.0093(18) 0.002(2)
C27 0.032(2) 0.042(2) 0.0278(19) 0.0052(19) 0.0141(17) 0.0053(18)
C28 0.048(3) 0.088(4) 0.046(3) 0.010(3) -0.001(2) 0.023(3)
O6 0.0348(16) 0.0511(19) 0.0378(16) -0.0113(15) 0.0043(13) 0.0000(14)

loop_
_atom_type_symbol
_atom_type_description
_atom_type_scat_dispersion_real
_atom_type_scat_dispersion_imag
_atom_type_scat_source
C C 0.0030 0.0020 'International Tables Vol C Tables 4.2.6.8 and 6.1.1.4'
H H 0.0000 0.0000 'International Tables Vol C Tables 4.2.6.8 and 6.1.1.4'
Cl Cl 0.1480 0.1590 'International Tables Vol C Tables 4.2.6.8 and 6.1.1.4'
F F 0.0170 0.0100 'International Tables Vol C Tables 4.2.6.8 and 6.1.1.4'
N N 0.0060 0.0030 'International Tables Vol C Tables 4.2.6.8 and 6.1.1.4'
O O 0.0110 0.0060 'International Tables Vol C Tables 4.2.6.8 and 6.1.1.4'
S S 0.1250 0.1230 'International Tables Vol C Tables 4.2.6.8 and 6.1.1.4'

loop_
_geom_angle_atom_site_label_1
_geom_angle_atom_site_label_2
_geom_angle_atom_site_label_3
_geom_angle
C13 O2 H2A 109.5
C15 N1 C10 110.5(3)
C15 N1 C11 110.5(3)
C10 N1 C11 112.6(3)
C15 N1 H1N 106.5
C10 N1 H1N 107.7
C11 N1 H1N 108.8
C2 C1 C6 121.3(4)
C2 C1 H1 119.3
C6 C1 H1 119.3
C3 C2 C1 118.0(4)
C3 C2 H2 121.0
C1 C2 H2 121.0
C4 C3 F1 118.5(4)
C4 C3 C2 123.3(4)
F1 C3 C2 118.2(4)
C3 C4 C5 118.1(4)
C3 C4 H4 120.9
C5 C4 H4 120.9
C4 C5 C6 120.7(4)
C4 C5 H5 119.7
C6 C5 H5 119.7
C5 C6 C1 118.5(4)
C5 C6 C7 122.4(3)
C1 C6 C7 119.1(3)
O1 C7 C6 119.5(3)
O1 C7 C8 121.8(3)
C6 C7 C8 118.6(3)
C7 C8 C9 114.1(3)
C7 C8 H8A 108.7
C9 C8 H8A 108.7
C7 C8 H8B 108.7
C9 C8 H8B 108.7
H8A C8 H8B 107.6
C10 C9 C8 113.7(3)
C10 C9 H9A 108.8
C8 C9 H9A 108.8
C10 C9 H9B 108.8
C8 C9 H9B 108.8
H9A C9 H9B 107.7
N1 C10 C9 112.9(3)
N1 C10 H10A 109.0
C9 C10 H10A 109.0
N1 C10 H10B 109.0
C9 C10 H10B 109.0
H10A C10 H10B 107.8
N1 C11 C12 111.6(3)
N1 C11 H11A 109.3
C12 C11 H11A 109.3
N1 C11 H11B 109.3
C12 C11 H11B 109.3
H11A C11 H11B 108.0
C11 C12 C13 111.8(3)
C11 C12 H12A 109.3
C13 C12 H12A 109.3
C11 C12 H12B 109.3
C13 C12 H12B 109.3
H12A C12 H12B 107.9
O2 C13 C12 105.8(3)
O2 C13 C14 109.6(3)
C12 C13 C14 108.9(3)
O2 C13 C16 111.6(3)
C12 C13 C16 112.3(3)
C14 C13 C16 108.6(3)
C15 C14 C13 112.8(3)
C15 C14 H14A 109.0
C13 C14 H14A 109.0
C15 C14 H14B 109.0
C13 C14 H14B 109.0
H14A C14 H14B 107.8
N1 C15 C14 110.8(3)
N1 C15 H15A 109.5
C14 C15 H15A 109.5
N1 C15 H15B 109.5
C14 C15 H15B 109.5
H15A C15 H15B 108.1
C21 C16 C17 117.4(4)
C21 C16 C13 121.3(3)
C17 C16 C13 121.2(3)
C18 C17 C16 121.6(4)
C18 C17 H17 119.2
C16 C17 H17 119.2
C17 C18 C19 119.4(4)
C17 C18 H18 120.3
C19 C18 H18 120.3
C18 C19 C20 120.8(4)
C18 C19 Cl1 120.2(3)
C20 C19 Cl1 119.0(4)
C21 C20 C19 119.1(4)
C21 C20 H20 120.4
C19 C20 H20 120.4
C20 C21 C16 121.7(4)
C20 C21 H21 119.2
C16 C21 H21 119.2
O5 S1 O3 111.96(15)
O5 S1 O4 112.44(16)
O3 S1 O4 112.60(16)
O5 S1 C22 107.07(16)
O3 S1 C22 105.66(16)
O4 S1 C22 106.55(17)
C27 C22 C23 119.7(3)
C27 C22 S1 120.0(3)
C23 C22 S1 120.2(3)
C24 C23 C22 120.0(4)
C24 C23 H23 120.0
C22 C23 H23 120.0
C25 C24 C23 121.1(4)
C25 C24 H24 119.5
C23 C24 H24 119.5
C24 C25 C26 118.4(4)
C24 C25 C28 120.8(4)
C26 C25 C28 120.8(4)
C27 C26 C25 121.7(4)
C27 C26 H26 119.1
C25 C26 H26 119.1
C26 C27 C22 119.1(4)
C26 C27 H27 120.5
C22 C27 H27 120.5
C25 C28 H28A 109.5
C25 C28 H28B 109.5
H28A C28 H28B 109.5
C25 C28 H28C 109.5
H28A C28 H28C 109.5
H28B C28 H28C 109.5
H6A O6 H6B 105.7

loop_
_geom_bond_atom_site_label_1
_geom_bond_atom_site_label_2
_geom_bond_distance
Cl1 C19 1.739(4)
F1 C3 1.359(5)
O1 C7 1.223(4)
O2 C13 1.417(4)
O2 H2A 0.8200
N1 C15 1.497(4)
N1 C10 1.499(4)
N1 C11 1.502(4)
N1 H1N 0.8657
C1 C2 1.373(5)
C1 C6 1.389(5)
C1 H1 0.9300
C2 C3 1.369(7)
C2 H2 0.9300
C3 C4 1.359(7)
C4 C5 1.388(6)
C4 H4 0.9300
C5 C6 1.389(5)
C5 H5 0.9300
C6 C7 1.488(5)
C7 C8 1.502(5)
C8 C9 1.532(5)
C8 H8A 0.9700
C8 H8B 0.9700
C9 C10 1.509(5)
C9 H9A 0.9700
C9 H9B 0.9700
C10 H10A 0.9700
C10 H10B 0.9700
C11 C12 1.514(5)
C11 H11A 0.9700
C11 H11B 0.9700
C12 C13 1.523(5)
C12 H12A 0.9700
C12 H12B 0.9700
C13 C14 1.525(5)
C13 C16 1.526(5)
C14 C15 1.507(5)
C14 H14A 0.9700
C14 H14B 0.9700
C15 H15A 0.9700
C15 H15B 0.9700
C16 C21 1.387(5)
C16 C17 1.388(5)
C17 C18 1.367(6)
C17 H17 0.9300
C18 C19 1.373(6)
C18 H18 0.9300
C19 C20 1.373(6)
C20 C21 1.371(6)
C20 H20 0.9300
C21 H21 0.9300
S1 O5 1.451(2)
S1 O3 1.453(2)
S1 O4 1.460(3)
S1 C22 1.757(4)
C22 C27 1.386(5)
C22 C23 1.388(5)
C23 C24 1.379(5)
C23 H23 0.9300
C24 C25 1.373(6)
C24 H24 0.9300
C25 C26 1.386(6)
C25 C28 1.512(6)
C26 C27 1.379(5)
C26 H26 0.9300
C27 H27 0.9300
C28 H28A 0.9600
C28 H28B 0.9600
C28 H28C 0.9600
O6 H6A 0.8196
O6 H6B 0.8387

loop_
_geom_torsion_atom_site_label_1
_geom_torsion_atom_site_label_2
_geom_torsion_atom_site_label_3
_geom_torsion_atom_site_label_4
_geom_torsion
C6 C1 C2 C3 -1.0(7)
C1 C2 C3 C4 -0.3(8)
C1 C2 C3 F1 -179.9(4)
F1 C3 C4 C5 -178.7(4)
C2 C3 C4 C5 1.8(8)
C3 C4 C5 C6 -2.0(7)
C4 C5 C6 C1 0.7(6)
C4 C5 C6 C7 -180.0(4)
C2 C1 C6 C5 0.8(6)
C2 C1 C6 C7 -178.5(4)
C5 C6 C7 O1 162.6(4)
C1 C6 C7 O1 -18.2(5)
C5 C6 C7 C8 -17.2(5)
C1 C6 C7 C8 162.0(3)
O1 C7 C8 C9 25.3(5)
C6 C7 C8 C9 -154.9(3)
C7 C8 C9 C10 -69.5(4)
C15 N1 C10 C9 173.2(3)
C11 N1 C10 C9 -62.6(4)
C8 C9 C10 N1 -167.8(3)
C15 N1 C11 C12 -56.7(4)
C10 N1 C11 C12 179.1(3)
N1 C11 C12 C13 56.4(4)
C11 C12 C13 O2 63.7(4)
C11 C12 C13 C14 -54.0(4)
C11 C12 C13 C16 -174.3(3)
O2 C13 C14 C15 -60.5(4)
C12 C13 C14 C15 54.8(4)
C16 C13 C14 C15 177.4(3)
C10 N1 C15 C14 -178.2(3)
C11 N1 C15 C14 56.5(4)
C13 C14 C15 N1 -56.8(4)
O2 C13 C16 C21 177.5(3)
C12 C13 C16 C21 58.9(4)
C14 C13 C16 C21 -61.6(4)
O2 C13 C16 C17 -6.8(5)
C12 C13 C16 C17 -125.4(4)
C14 C13 C16 C17 114.1(4)
C21 C16 C17 C18 0.3(6)
C13 C16 C17 C18 -175.6(4)
C16 C17 C18 C19 0.2(7)
C17 C18 C19 C20 -0.7(8)
C17 C18 C19 Cl1 178.7(4)
C18 C19 C20 C21 0.7(8)
Cl1 C19 C20 C21 -178.7(4)
C19 C20 C21 C16 -0.2(7)
C17 C16 C21 C20 -0.3(6)
C13 C16 C21 C20 175.6(4)
O5 S1 C22 C27 -26.3(3)
O3 S1 C22 C27 93.2(3)
O4 S1 C22 C27 -146.8(3)
O5 S1 C22 C23 157.2(3)
O3 S1 C22 C23 -83.3(3)
O4 S1 C22 C23 36.7(3)
C27 C22 C23 C24 -1.0(5)
S1 C22 C23 C24 175.5(3)
C22 C23 C24 C25 0.8(6)
C23 C24 C25 C26 -0.7(6)
C23 C24 C25 C28 -177.9(4)
C24 C25 C26 C27 0.9(7)
C28 C25 C26 C27 178.1(4)
C25 C26 C27 C22 -1.1(6)
C23 C22 C27 C26 1.2(6)
S1 C22 C27 C26 -175.3(3)
